data_7153177
loop_
_publ_author_name
'Gould, Eoin'
'Lebl, Tomas'
'Slawin, Alexandra M. Z.'
'Reid, Mark'
'Davies, Tony'
'Smith, Andrew D.'

_publ_section_title
;
 The development of highly active acyclic chiral hydrazides for asymmetric
 iminium ion organocatalysis.
;
_journal_issue 45
_journal_name_full 'Organic &amp; biomolecular chemistry'
_journal_page_first 7877
_journal_page_last 7892
_journal_paper_doi 10.1039/c3ob41719k
_journal_volume 11
_journal_year 2013
_chemical_absolute_configuration syn
_chemical_formula_moiety 'C24 H24 N2 O3'
_chemical_formula_sum 'C24 H24 N2 O3'
_chemical_formula_weight 388.47
_space_group_IT_number 5
_symmetry_cell_setting monoclinic
_symmetry_Int_Tables_number 5
_symmetry_space_group_name_Hall 'C 2y'
_symmetry_space_group_name_H-M 'C 1 2 1'
_atom_sites_solution_hydrogens geom
_atom_sites_solution_primary direct
_atom_sites_solution_secondary difmap
_cell_angle_alpha 90.0000
_cell_angle_beta 111.93(3)
_cell_angle_gamma 90.0000
_cell_formula_units_Z 4
_cell_length_a 19.58(2)
_cell_length_b 5.868(5)
_cell_length_c 19.289(17)
_cell_measurement_reflns_used 790
_cell_measurement_temperature 173
_cell_measurement_theta_max 68.25
_cell_measurement_theta_min 21.30
_cell_volume 2056(3)
_computing_cell_refinement 'CrystalClear-SM Expert 2.0 r2'
_computing_data_collection 'CrystalClear-SM Expert 2.0 r2 (Rigaku, 2009)'
_computing_data_reduction 'CrystalClear-SM Expert 2.0 r2'
_computing_molecular_graphics 'CrystalStructure 4.0'
_computing_publication_material 'CrystalStructure 4.0 (Rigaku, 2010)'
_computing_structure_refinement 'SHELXL97 (Sheldrick, 2008)'
_computing_structure_solution 'SIR2004 (Burla, et al., 2005)'
_diffrn_ambient_temperature 173
_diffrn_detector_area_resol_mean 29.257
_diffrn_measured_fraction_theta_full 0.659
_diffrn_measured_fraction_theta_max 0.799
_diffrn_measurement_device_type 'Rigaku Saturn70'
_diffrn_measurement_method \w
_diffrn_radiation_type 'Cu K\a'
_diffrn_radiation_wavelength 1.54187
_diffrn_reflns_av_R_equivalents 0.0931
_diffrn_reflns_Laue_measured_fraction_full 0.659
_diffrn_reflns_Laue_measured_fraction_max 0.799
_diffrn_reflns_limit_h_max 20
_diffrn_reflns_limit_h_min -21
_diffrn_reflns_limit_k_max 7
_diffrn_reflns_limit_k_min -6
_diffrn_reflns_limit_l_max 22
_diffrn_reflns_limit_l_min -19
_diffrn_reflns_number 8029
_diffrn_reflns_theta_full 83.500
_diffrn_reflns_theta_max 68.566
_diffrn_reflns_theta_min 2.469
_diffrn_standards_number 0
_exptl_absorpt_coefficient_mu 0.669
_exptl_absorpt_correction_T_max 0.987
_exptl_absorpt_correction_T_min 0.766
_exptl_absorpt_correction_type multi-scan
_exptl_absorpt_process_details 'REQAB (Rigaku, 1998)'
_exptl_crystal_colour colorless
_exptl_crystal_density_diffrn 1.255
_exptl_crystal_density_method 'not measured'
_exptl_crystal_description needle
_exptl_crystal_F_000 824.00
_exptl_crystal_size_max 0.200
_exptl_crystal_size_mid 0.020
_exptl_crystal_size_min 0.020
_refine_diff_density_max 0.220
_refine_diff_density_min -0.310
_refine_ls_abs_structure_details 'Parsons and Flack (2004), Acta Cryst. A60, s61'
_refine_ls_abs_structure_Flack 0.4(4)
_refine_ls_extinction_method none
_refine_ls_goodness_of_fit_ref 1.031
_refine_ls_hydrogen_treatment mixed
_refine_ls_number_parameters 266
_refine_ls_number_reflns 2707
_refine_ls_number_restraints 1
_refine_ls_R_factor_gt 0.0759
_refine_ls_shift/su_max 0.000
_refine_ls_structure_factor_coef Fsqd
_refine_ls_weighting_details 'w = 1/[\s^2^(Fo^2^)+(0.1156P)^2^+0.0000P] where P=(Fo^2^+2Fc^2^)/3'
_refine_ls_weighting_scheme calc
_refine_ls_wR_factor_ref 0.2055
_reflns_number_gt 1943
_reflns_number_total 2707
_reflns_threshold_expression F^2^>2.0\s(F^2^)
_cod_data_source_file c3ob41719k.txt
_cod_data_source_block 17
_cod_original_cell_volume 2055(4)
_cod_database_code 7153177

loop_
_symmetry_equiv_pos_site_id
_symmetry_equiv_pos_as_xyz
1 +X,+Y,+Z
2 -X,+Y,-Z
3 1/2+X,1/2+Y,+Z
4 1/2-X,1/2+Y,-Z

loop_
_atom_site_label
_atom_site_type_symbol
_atom_site_fract_x
_atom_site_fract_y
_atom_site_fract_z
_atom_site_U_iso_or_equiv
_atom_site_adp_type
_atom_site_occupancy
_atom_site_symmetry_multiplicity
_atom_site_calc_flag
_atom_site_refinement_flags
O5 O 0.7873(3) -0.0066(9) 0.8695(3) 0.0543(15) Uani 1.0 4 d .
O6 O 0.6512(3) 0.5722(10) 0.8131(3) 0.0641(16) Uani 1.0 4 d .
O13 O 0.9180(3) 0.2875(11) 0.5221(3) 0.0683(18) Uani 1.0 4 d .
N1 N 0.7500(3) 0.3654(10) 0.8770(3) 0.0436(15) Uani 1.0 4 d .
N2 N 0.7686(3) 0.5373(11) 0.9345(4) 0.0506(17) Uani 1.0 4 d .
C3 C 0.8475(4) 0.4931(12) 0.9792(4) 0.0473(19) Uani 1.0 4 d .
C4 C 0.8534(4) 0.2367(12) 0.9752(4) 0.051(2) Uani 1.0 4 d .
C5 C 0.7947(4) 0.1777(13) 0.9021(5) 0.047(2) Uani 1.0 4 d .
C6 C 0.6844(4) 0.3946(15) 0.8163(4) 0.049(2) Uani 1.0 4 d .
C7 C 0.6599(4) 0.2163(14) 0.7553(5) 0.054(2) Uani 1.0 4 d .
C8 C 0.7028(4) 0.2585(13) 0.7047(4) 0.048(2) Uani 1.0 4 d .
C9 C 0.7531(4) 0.1077(14) 0.6980(4) 0.052(2) Uani 1.0 4 d .
C10 C 0.7937(4) 0.1502(13) 0.6524(5) 0.052(3) Uani 1.0 4 d .
C11 C 0.8481(5) 0.0017(14) 0.6463(5) 0.056(2) Uani 1.0 4 d .
C12 C 0.8869(4) 0.0550(16) 0.6035(5) 0.060(3) Uani 1.0 4 d .
C13 C 0.8749(5) 0.2575(16) 0.5624(5) 0.058(3) Uani 1.0 4 d .
C14 C 0.8216(4) 0.4061(15) 0.5653(5) 0.058(3) Uani 1.0 4 d .
C15 C 0.7814(4) 0.3560(15) 0.6110(4) 0.053(2) Uani 1.0 4 d .
C16 C 0.7278(4) 0.5086(14) 0.6165(5) 0.057(3) Uani 1.0 4 d .
C17 C 0.6902(5) 0.4617(14) 0.6623(5) 0.058(3) Uani 1.0 4 d .
C18 C 0.8667(4) 0.5886(13) 1.0571(4) 0.052(2) Uani 1.0 4 d .
C19 C 0.5767(4) 0.2266(17) 0.7135(5) 0.066(3) Uani 1.0 4 d .
C20 C 0.9066(5) 0.485(2) 0.4764(5) 0.084(3) Uani 1.0 4 d .
C21 C 0.9477(4) 0.5698(13) 1.1051(4) 0.0458(19) Uani 1.0 4 d .
C22 C 0.9964(5) 0.7431(14) 1.1079(5) 0.053(2) Uani 1.0 4 d .
C23 C 1.0697(5) 0.7285(15) 1.1515(5) 0.059(3) Uani 1.0 4 d .
C24 C 1.0969(5) 0.5324(15) 1.1922(5) 0.060(3) Uani 1.0 4 d .
C25 C 1.0495(5) 0.3573(16) 1.1910(5) 0.068(3) Uani 1.0 4 d .
C26 C 0.9765(5) 0.3765(15) 1.1482(5) 0.061(3) Uani 1.0 4 d .
H2 H 0.767(5) 0.685(16) 0.901(5) 0.08(3) Uiso 1.0 4 d .
H3 H 0.8788 0.5672 0.9549 0.0567 Uiso 1.0 4 calc R
H4A H 0.9025 0.1910 0.9765 0.0612 Uiso 1.0 4 calc R
H4B H 0.8444 0.1618 1.0170 0.0612 Uiso 1.0 4 calc R
H7 H 0.6732 0.0623 0.7786 0.0651 Uiso 1.0 4 calc R
H9 H 0.7611 -0.0312 0.7252 0.0621 Uiso 1.0 4 calc R
H11 H 0.8576 -0.1385 0.6729 0.0675 Uiso 1.0 4 calc R
H12 H 0.9235 -0.0480 0.6012 0.0717 Uiso 1.0 4 calc R
H14 H 0.8119 0.5423 0.5366 0.0694 Uiso 1.0 4 calc R
H16 H 0.7176 0.6454 0.5881 0.0687 Uiso 1.0 4 calc R
H17 H 0.6549 0.5680 0.6655 0.0697 Uiso 1.0 4 calc R
H18A H 0.8521 0.7510 1.0532 0.0621 Uiso 1.0 4 calc R
H18B H 0.8379 0.5064 1.0819 0.0621 Uiso 1.0 4 calc R
H19A H 0.5629 0.3769 0.6903 0.0794 Uiso 1.0 4 calc R
H19B H 0.5520 0.2007 0.7486 0.0794 Uiso 1.0 4 calc R
H19C H 0.5616 0.1087 0.6747 0.0794 Uiso 1.0 4 calc R
H20A H 0.9142 0.6214 0.5075 0.1014 Uiso 1.0 4 calc R
H20B H 0.8561 0.4840 0.4391 0.1014 Uiso 1.0 4 calc R
H20C H 0.9415 0.4844 0.4509 0.1014 Uiso 1.0 4 calc R
H22 H 0.9785 0.8763 1.0788 0.0641 Uiso 1.0 4 calc R
H23 H 1.1017 0.8525 1.1538 0.0714 Uiso 1.0 4 calc R
H24 H 1.1481 0.5183 1.2208 0.0721 Uiso 1.0 4 calc R
H25 H 1.0677 0.2239 1.2199 0.0815 Uiso 1.0 4 calc R
H26 H 0.9442 0.2549 1.1477 0.0734 Uiso 1.0 4 calc R

loop_
_atom_site_aniso_label
_atom_site_aniso_U_11
_atom_site_aniso_U_22
_atom_site_aniso_U_33
_atom_site_aniso_U_12
_atom_site_aniso_U_13
_atom_site_aniso_U_23
O5 0.073(4) 0.038(3) 0.051(4) 0.006(3) 0.021(3) -0.005(3)
O6 0.064(4) 0.062(4) 0.057(4) 0.024(4) 0.012(3) 0.001(3)
O13 0.064(4) 0.091(5) 0.054(4) -0.002(4) 0.026(4) 0.009(4)
N1 0.050(4) 0.037(3) 0.036(4) 0.008(3) 0.007(3) -0.002(3)
N2 0.058(4) 0.041(4) 0.045(4) 0.005(3) 0.010(4) 0.001(3)
C3 0.059(5) 0.040(5) 0.042(5) 0.002(4) 0.018(4) 0.004(4)
C4 0.061(5) 0.035(5) 0.047(5) 0.004(4) 0.009(5) -0.001(4)
C5 0.052(5) 0.045(5) 0.048(5) 0.005(4) 0.022(4) 0.003(4)
C6 0.052(5) 0.055(5) 0.043(5) 0.011(4) 0.021(4) 0.002(4)
C7 0.060(5) 0.051(5) 0.052(5) -0.001(4) 0.021(5) -0.006(4)
C8 0.054(5) 0.050(5) 0.036(5) 0.000(4) 0.012(4) 0.002(4)
C9 0.059(5) 0.050(5) 0.039(5) 0.004(4) 0.010(4) 0.005(4)
C10 0.059(5) 0.051(5) 0.045(5) -0.003(4) 0.017(5) 0.003(4)
C11 0.059(5) 0.054(5) 0.049(5) 0.007(4) 0.012(5) -0.000(5)
C12 0.055(5) 0.073(6) 0.048(5) 0.007(5) 0.016(5) 0.001(5)
C13 0.053(5) 0.072(6) 0.045(5) -0.010(5) 0.011(5) -0.002(5)
C14 0.050(5) 0.066(6) 0.051(5) -0.002(4) 0.012(5) 0.003(5)
C15 0.053(5) 0.056(5) 0.041(5) 0.003(4) 0.007(4) -0.002(4)
C16 0.062(5) 0.054(5) 0.049(5) 0.001(5) 0.013(5) 0.010(4)
C17 0.061(5) 0.055(5) 0.059(6) 0.007(4) 0.022(5) 0.008(5)
C18 0.068(5) 0.040(5) 0.051(5) -0.005(4) 0.026(5) -0.005(4)
C19 0.056(5) 0.081(6) 0.054(5) -0.006(5) 0.012(5) -0.007(5)
C20 0.076(6) 0.112(9) 0.064(6) -0.010(6) 0.024(5) 0.009(7)
C21 0.056(5) 0.042(5) 0.042(5) -0.004(4) 0.021(4) -0.005(4)
C22 0.065(6) 0.046(5) 0.048(5) -0.009(4) 0.020(5) -0.001(4)
C23 0.065(6) 0.059(6) 0.056(5) -0.011(5) 0.025(5) -0.014(5)
C24 0.060(5) 0.060(6) 0.053(6) 0.007(5) 0.012(5) -0.009(5)
C25 0.073(6) 0.052(5) 0.061(6) 0.001(5) 0.005(5) 0.004(5)
C26 0.078(6) 0.044(5) 0.052(5) -0.011(5) 0.014(5) 0.004(5)

loop_
_atom_type_symbol
_atom_type_description
_atom_type_scat_dispersion_real
_atom_type_scat_dispersion_imag
_atom_type_scat_source
C C 0.0181 0.0091
;
International Tables for Crystallography
(1992, Vol. C, Tables 4.2.6.8 and 6.1.1.4)
;
H H 0.0000 0.0000
;
International Tables for Crystallography
(1992, Vol. C, Table 6.1.1.4)
;
N N 0.0311 0.0180
;
International Tables for Crystallography
(1992, Vol. C, Tables 4.2.6.8 and 6.1.1.4)
;
O O 0.0492 0.0322
;
International Tables for Crystallography
(1992, Vol. C, Tables 4.2.6.8 and 6.1.1.4)
;

loop_
_geom_angle_atom_site_label_1
_geom_angle_atom_site_label_2
_geom_angle_atom_site_label_3
_geom_angle
_geom_angle_publ_flag
C13 O13 C20 118.4(7) yes
N2 N1 C5 110.2(5) yes
N2 N1 C6 116.8(6) yes
C5 N1 C6 131.4(6) yes
N1 N2 C3 103.6(6) yes
N2 C3 C4 103.0(6) yes
N2 C3 C18 109.4(7) yes
C4 C3 C18 115.1(6) yes
C3 C4 C5 103.5(6) yes
O5 C5 N1 125.7(6) yes
O5 C5 C4 126.2(7) yes
N1 C5 C4 108.1(6) yes
O6 C6 N1 117.1(7) yes
O6 C6 C7 123.0(6) yes
N1 C6 C7 119.7(7) yes
C6 C7 C8 107.2(7) yes
C6 C7 C19 110.4(8) yes
C8 C7 C19 113.0(7) yes
C7 C8 C9 123.0(7) yes
C7 C8 C17 119.2(8) yes
C9 C8 C17 117.9(9) yes
C8 C9 C10 122.6(8) yes
C9 C10 C11 124.0(8) yes
C9 C10 C15 119.0(8) yes
C11 C10 C15 116.9(8) yes
C10 C11 C12 121.4(8) yes
C11 C12 C13 121.9(9) yes
O13 C13 C12 115.2(8) yes
O13 C13 C14 125.8(8) yes
C12 C13 C14 119.0(9) yes
C13 C14 C15 120.0(8) yes
C10 C15 C14 120.7(8) yes
C10 C15 C16 118.1(9) yes
C14 C15 C16 121.2(8) yes
C15 C16 C17 120.9(8) yes
C8 C17 C16 121.5(8) yes
C3 C18 C21 113.3(7) yes
C18 C21 C22 121.4(7) yes
C18 C21 C26 121.4(7) yes
C22 C21 C26 117.2(7) yes
C21 C22 C23 121.9(7) yes
C22 C23 C24 119.6(8) yes
C23 C24 C25 119.8(7) yes
C24 C25 C26 119.7(8) yes
C21 C26 C25 121.7(9) yes
N1 N2 H2 100(5) no
C3 N2 H2 106(5) no
N2 C3 H3 109.694 no
C4 C3 H3 109.692 no
C18 C3 H3 109.686 no
C3 C4 H4A 111.055 no
C3 C4 H4B 111.058 no
C5 C4 H4A 111.055 no
C5 C4 H4B 111.057 no
H4A C4 H4B 109.031 no
C6 C7 H7 108.733 no
C8 C7 H7 108.732 no
C19 C7 H7 108.734 no
C8 C9 H9 118.698 no
C10 C9 H9 118.698 no
C10 C11 H11 119.325 no
C12 C11 H11 119.318 no
C11 C12 H12 119.042 no
C13 C12 H12 119.038 no
C13 C14 H14 119.983 no
C15 C14 H14 119.987 no
C15 C16 H16 119.564 no
C17 C16 H16 119.536 no
C8 C17 H17 119.274 no
C16 C17 H17 119.268 no
C3 C18 H18A 108.916 no
C3 C18 H18B 108.910 no
C21 C18 H18A 108.916 no
C21 C18 H18B 108.920 no
H18A C18 H18B 107.742 no
C7 C19 H19A 109.475 no
C7 C19 H19B 109.471 no
C7 C19 H19C 109.479 no
H19A C19 H19B 109.461 no
H19A C19 H19C 109.475 no
H19B C19 H19C 109.467 no
O13 C20 H20A 109.475 no
O13 C20 H20B 109.470 no
O13 C20 H20C 109.472 no
H20A C20 H20B 109.478 no
H20A C20 H20C 109.468 no
H20B C20 H20C 109.464 no
C21 C22 H22 119.058 no
C23 C22 H22 119.057 no
C22 C23 H23 120.205 no
C24 C23 H23 120.205 no
C23 C24 H24 120.106 no
C25 C24 H24 120.106 no
C24 C25 H25 120.132 no
C26 C25 H25 120.135 no
C21 C26 H26 119.124 no
C25 C26 H26 119.139 no

loop_
_geom_bond_atom_site_label_1
_geom_bond_atom_site_label_2
_geom_bond_distance
_geom_bond_publ_flag
O5 C5 1.232(9) yes
O6 C6 1.217(10) yes
O13 C13 1.355(12) yes
O13 C20 1.421(13) yes
N1 N2 1.441(9) yes
N1 C5 1.378(9) yes
N1 C6 1.389(8) yes
N2 C3 1.484(9) yes
C3 C4 1.513(10) yes
C3 C18 1.512(11) yes
C4 C5 1.489(10) yes
C6 C7 1.512(11) yes
C7 C8 1.526(14) yes
C7 C19 1.526(10) yes
C8 C9 1.365(12) yes
C8 C17 1.415(11) yes
C9 C10 1.410(13) yes
C10 C11 1.415(12) yes
C10 C15 1.418(12) yes
C11 C12 1.353(14) yes
C12 C13 1.398(13) yes
C13 C14 1.376(13) yes
C14 C15 1.414(14) yes
C15 C16 1.414(12) yes
C16 C17 1.371(14) yes
C18 C21 1.513(9) yes
C21 C22 1.380(11) yes
C21 C26 1.395(11) yes
C22 C23 1.369(11) yes
C23 C24 1.382(12) yes
C24 C25 1.379(13) yes
C25 C26 1.364(11) yes
N2 H2 1.07(10) no
C3 H3 1.000 no
C4 H4A 0.990 no
C4 H4B 0.990 no
C7 H7 1.000 no
C9 H9 0.950 no
C11 H11 0.950 no
C12 H12 0.950 no
C14 H14 0.950 no
C16 H16 0.950 no
C17 H17 0.950 no
C18 H18A 0.990 no
C18 H18B 0.990 no
C19 H19A 0.980 no
C19 H19B 0.980 no
C19 H19C 0.980 no
C20 H20A 0.980 no
C20 H20B 0.980 no
C20 H20C 0.980 no
C22 H22 0.950 no
C23 H23 0.950 no
C24 H24 0.950 no
C25 H25 0.950 no
C26 H26 0.950 no

loop_
_geom_contact_atom_site_label_1
_geom_contact_atom_site_label_2
_geom_contact_distance
_geom_contact_publ_flag
_geom_contact_site_symmetry_2
O5 N2 3.497(9) no .
O5 C3 3.551(9) no .
O5 C6 3.018(10) no .
O5 C7 2.946(9) no .
O5 C8 3.365(9) no .
O5 C9 3.191(10) no .
O6 N2 2.605(7) no .
O6 C5 3.549(9) no .
O6 C8 3.218(11) no .
O6 C17 3.336(12) no .
O6 C19 2.800(10) no .
O13 C11 3.588(12) no .
N1 C8 3.162(10) no .
C3 C6 3.594(10) no .
C3 C22 3.377(10) no .
C3 C26 3.363(10) no .
C4 C21 3.171(10) no .
C4 C26 3.407(10) no .
C5 C7 3.075(10) no .
C5 C8 3.583(11) no .
C6 C9 3.484(13) no .
C6 C17 3.041(13) no .
C8 C15 2.836(13) no .
C9 C16 2.769(12) no .
C10 C13 2.828(14) no .
C10 C17 2.787(12) no .
C11 C14 2.782(12) no .
C12 C15 2.762(13) no .
C14 C20 2.837(15) no .
C17 C19 3.076(14) no .
C21 C24 2.781(10) no .
C22 C25 2.744(12) no .
C23 C26 2.742(13) no .
O5 O6 3.496(8) no 1_545
O5 N2 3.035(9) no 1_545
O5 C3 3.554(9) no 1_545
O5 C23 3.356(12) no 2_747
O6 O5 3.496(8) no 1_565
O6 C26 3.374(12) no 4_657
O13 C16 3.503(9) no 4_646
N1 C18 3.412(11) no 4_647
N2 O5 3.035(9) no 1_565
C3 O5 3.554(9) no 1_565
C5 C18 3.569(13) no 4_647
C6 C18 3.466(13) no 4_647
C13 C16 3.592(11) no 4_646
C16 O13 3.503(9) no 4_656
C16 C13 3.592(11) no 4_656
C18 N1 3.412(11) no 4_657
C18 C5 3.569(13) no 4_657
C18 C6 3.466(13) no 4_657
C20 C20 3.424(14) no 2_756
C23 O5 3.356(12) no 2_767
C26 O6 3.374(12) no 4_647
O5 H4A 2.6864 no .
O5 H4B 2.8192 no .
O5 H7 2.3012 no .
O5 H9 2.6392 no .
O6 H2 2.36(8) no .
O6 H7 3.1299 no .
O6 H17 2.8743 no .
O6 H19A 2.6181 no .
O6 H19B 2.8752 no .
O13 H12 2.4684 no .
O13 H14 2.6569 no .
N1 H3 2.6812 no .
N1 H4A 3.0600 no .
N1 H4B 2.8989 no .
N1 H7 2.6255 no .
N2 H4A 3.1730 no .
N2 H4B 2.7973 no .
N2 H18A 2.5871 no .
N2 H18B 2.6606 no .
C3 H22 3.4112 no .
C3 H26 3.3910 no .
C4 H2 3.17(9) no .
C4 H18A 3.3766 no .
C4 H18B 2.7010 no .
C4 H26 3.1346 no .
C5 H2 3.03(9) no .
C5 H3 2.7783 no .
C5 H7 2.7491 no .
C5 H9 3.4505 no .
C6 H2 2.50(8) no .
C6 H17 2.9277 no .
C6 H19A 2.6930 no .
C6 H19B 2.6804 no .
C6 H19C 3.3388 no .
C7 H9 2.6888 no .
C7 H17 2.6719 no .
C8 H16 3.2833 no .
C8 H19A 2.7367 no .
C8 H19B 3.3790 no .
C8 H19C 2.7491 no .
C9 H7 2.5979 no .
C9 H11 2.6912 no .
C9 H17 3.2376 no .
C10 H12 3.2646 no .
C10 H14 3.3168 no .
C10 H16 3.2896 no .
C11 H9 2.6801 no .
C12 H14 3.2525 no .
C13 H11 3.2555 no .
C13 H20A 2.6233 no .
C13 H20B 2.6271 no .
C13 H20C 3.1932 no .
C14 H12 3.2436 no .
C14 H16 2.6432 no .
C14 H20A 2.7625 no .
C14 H20B 2.7958 no .
C15 H9 3.2902 no .
C15 H11 3.2771 no .
C15 H17 3.2758 no .
C16 H14 2.6498 no .
C17 H7 3.3464 no .
C17 H9 3.2415 no .
C17 H19A 2.7843 no .
C17 H19C 3.3375 no .
C18 H2 2.96(8) no .
C18 H4A 3.0272 no .
C18 H4B 2.6093 no .
C18 H22 2.6693 no .
C18 H26 2.6853 no .
C19 H17 2.8766 no .
C20 H14 2.5515 no .
C21 H3 2.7013 no .
C21 H4A 3.1996 no .
C21 H4B 3.1852 no .
C21 H23 3.2564 no .
C21 H25 3.2644 no .
C22 H3 3.1629 no .
C22 H18A 2.6210 no .
C22 H18B 3.2615 no .
C22 H24 3.2360 no .
C22 H26 3.2283 no .
C23 H25 3.2477 no .
C24 H22 3.2316 no .
C24 H26 3.2262 no .
C25 H23 3.2475 no .
C26 H4A 3.2661 no .
C26 H4B 3.1285 no .
C26 H18A 3.2839 no .
C26 H18B 2.6417 no .
C26 H22 3.2300 no .
C26 H24 3.2296 no .
H2 H3 2.1591 no .
H2 H18A 2.8021 no .
H2 H18B 3.3964 no .
H3 H4A 2.2623 no .
H3 H4B 2.8553 no .
H3 H18A 2.4031 no .
H3 H18B 2.8694 no .
H3 H22 3.0539 no .
H4A H18B 3.3280 no .
H4A H26 3.1144 no .
H4B H18A 3.5193 no .
H4B H18B 2.4060 no .
H4B H26 2.6064 no .
H7 H9 2.3765 no .
H7 H19A 2.8679 no .
H7 H19B 2.3669 no .
H7 H19C 2.3662 no .
H9 H11 2.5295 no .
H11 H12 2.2790 no .
H14 H16 2.4763 no .
H14 H20A 2.3199 no .
H14 H20B 2.3709 no .
H14 H20C 3.5247 no .
H16 H17 2.3035 no .
H17 H19A 2.3174 no .
H17 H19C 3.2978 no .
H18A H22 2.4479 no .
H18A H26 3.5491 no .
H18B H22 3.5217 no .
H18B H26 2.4790 no .
H22 H23 2.3085 no .
H23 H24 2.3371 no .
H24 H25 2.3322 no .
H25 H26 2.3031 no .
O5 H2 2.00(10) no 1_545
O5 H3 3.1580 no 1_545
O5 H18A 3.5825 no 1_545
O5 H18B 2.9349 no 4_647
O5 H23 2.5170 no 2_747
O6 H4B 3.2885 no 4_657
O6 H7 3.0184 no 1_565
O6 H18A 3.2144 no 4_647
O6 H18B 3.2121 no 4_657
O6 H26 2.5034 no 4_657
O13 H16 2.8362 no 4_646
O13 H17 3.5969 no 4_646
O13 H20C 2.8465 no 2_756
N1 H18A 2.8743 no 4_647
N1 H18B 3.0078 no 4_647
N1 H24 3.3405 no 2_757
N2 H4B 2.8023 no 4_657
N2 H18A 2.9800 no 4_647
N2 H18B 3.3967 no 4_657
C4 H18A 3.2271 no 1_545
C4 H22 3.2873 no 1_545
C5 H2 2.94(9) no 1_545
C5 H18A 3.3226 no 4_647
C5 H18B 2.9071 no 4_647
C5 H23 3.2474 no 2_747
C5 H24 3.5846 no 2_757
C6 H18A 2.9830 no 4_647
C6 H18B 3.1429 no 4_647
C6 H26 3.5490 no 4_657
C7 H18B 3.3597 no 4_647
C8 H20B 3.0390 no 4_646
C8 H24 3.1260 no 2_757
C9 H16 3.3518 no 1_545
C9 H20B 2.8064 no 4_646
C9 H23 3.5240 no 2_747
C9 H24 3.1198 no 2_757
C9 H25 3.3350 no 2_757
C10 H14 3.5126 no 4_646
C10 H16 3.3389 no 1_545
C10 H20B 2.9670 no 4_646
C10 H24 3.1410 no 2_757
C10 H25 2.9366 no 2_757
C11 H14 3.3355 no 1_545
C11 H16 3.1649 no 1_545
C11 H25 2.8101 no 2_757
C12 H14 3.3850 no 1_545
C12 H16 3.5325 no 4_646
C12 H19A 3.3852 no 3_545
C12 H20A 3.3049 no 1_545
C12 H25 3.3346 no 2_757
C13 H16 2.8662 no 4_646
C14 H11 3.2950 no 1_565
C14 H14 3.3792 no 4_646
C14 H16 3.1612 no 4_646
C15 H11 3.3344 no 1_565
C15 H14 3.3093 no 4_646
C15 H20B 3.3182 no 4_646
C15 H24 3.1610 no 2_757
C15 H25 3.5729 no 2_757
C16 H9 3.3297 no 1_565
C16 H11 3.1412 no 1_565
C16 H20B 3.4655 no 4_646
C16 H20B 3.2116 no 4_656
C16 H24 3.1716 no 2_757
C17 H9 3.3154 no 1_565
C17 H20B 3.3442 no 4_646
C17 H20B 3.5657 no 4_656
C17 H24 3.1436 no 2_757
C18 H4B 3.4422 no 1_565
C18 H7 3.5400 no 4_657
C18 H19B 3.5438 no 4_657
C19 H12 3.2532 no 3_455
C19 H20C 3.3693 no 4_646
C20 H12 3.5821 no 1_565
C20 H16 3.0263 no 4_646
C20 H17 3.5293 no 4_646
C20 H19C 3.2806 no 4_656
C20 H20A 3.4981 no 2_756
C20 H20C 2.7743 no 2_756
C21 H19B 2.9227 no 4_657
C22 H3 3.2730 no 2_757
C22 H19B 3.2513 no 4_657
C22 H25 3.5101 no 1_565
C22 H26 3.3517 no 1_565
C23 H3 2.7690 no 2_757
C23 H9 3.5676 no 2_767
C23 H11 3.2402 no 2_767
C23 H19B 3.5835 no 4_657
C23 H25 3.1980 no 1_565
C24 H3 3.0526 no 2_757
C24 H11 3.0922 no 2_767
C25 H19B 3.3313 no 4_657
C25 H22 3.5122 no 1_545
C25 H23 3.2985 no 1_545
C26 H19B 2.9532 no 4_657
C26 H22 3.2317 no 1_545
H2 O5 2.00(10) no 1_565
H2 C5 2.94(9) no 1_565
H2 H4B 3.5438 no 1_565
H2 H4B 3.1291 no 4_657
H2 H7 3.2584 no 1_565
H2 H18B 2.8894 no 4_657
H2 H23 3.2816 no 2_757
H2 H24 3.4972 no 2_757
H3 O5 3.1580 no 1_565
H3 C22 3.2730 no 2_757
H3 C23 2.7690 no 2_757
H3 C24 3.0526 no 2_757
H3 H22 3.5882 no 2_757
H3 H23 2.8176 no 2_757
H3 H24 3.2419 no 2_757
H4A H4A 3.5781 no 2_757
H4A H18A 3.3049 no 1_545
H4A H22 2.7065 no 1_545
H4A H22 3.4400 no 2_747
H4A H23 3.1804 no 2_747
H4B O6 3.2885 no 4_647
H4B N2 2.8023 no 4_647
H4B C18 3.4422 no 1_545
H4B H2 3.5438 no 1_545
H4B H2 3.1291 no 4_647
H4B H18A 2.4983 no 1_545
H4B H18B 3.4820 no 4_647
H4B H22 2.9628 no 1_545
H7 O6 3.0184 no 1_545
H7 C18 3.5400 no 4_647
H7 H2 3.2584 no 1_545
H7 H17 3.5655 no 1_545
H7 H18B 2.7992 no 4_647
H9 C16 3.3297 no 1_545
H9 C17 3.3154 no 1_545
H9 C23 3.5676 no 2_747
H9 H16 3.1031 no 1_545
H9 H17 3.0637 no 1_545
H9 H20B 3.1444 no 4_646
H9 H23 2.9056 no 2_747
H9 H24 3.1382 no 2_747
H9 H25 3.4550 no 2_757
H11 C14 3.2950 no 1_545
H11 C15 3.3344 no 1_545
H11 C16 3.1412 no 1_545
H11 C23 3.2402 no 2_747
H11 C24 3.0922 no 2_747
H11 H14 3.0766 no 1_545
H11 H16 2.9065 no 1_545
H11 H23 3.1328 no 2_747
H11 H24 2.9051 no 2_747
H11 H25 2.9450 no 2_757
H12 C19 3.2532 no 3_545
H12 C20 3.5821 no 1_545
H12 H14 3.1731 no 1_545
H12 H19A 2.6643 no 3_545
H12 H19B 3.3537 no 3_545
H12 H19C 3.2424 no 3_545
H12 H20A 2.6106 no 1_545
H14 C10 3.5126 no 4_656
H14 C11 3.3355 no 1_565
H14 C12 3.3850 no 1_565
H14 C14 3.3792 no 4_656
H14 C15 3.3093 no 4_656
H14 H11 3.0766 no 1_565
H14 H12 3.1731 no 1_565
H14 H16 3.2422 no 4_646
H16 O13 2.8362 no 4_656
H16 C9 3.3518 no 1_565
H16 C10 3.3389 no 1_565
H16 C11 3.1649 no 1_565
H16 C12 3.5325 no 4_656
H16 C13 2.8662 no 4_656
H16 C14 3.1612 no 4_656
H16 C20 3.0263 no 4_656
H16 H9 3.1031 no 1_565
H16 H11 2.9065 no 1_565
H16 H14 3.2422 no 4_656
H16 H20B 2.3957 no 4_656
H16 H20C 3.5317 no 4_656
H17 O13 3.5969 no 4_656
H17 C20 3.5293 no 4_656
H17 H7 3.5655 no 1_565
H17 H9 3.0637 no 1_565
H17 H20B 3.1230 no 4_656
H17 H20C 3.3781 no 4_656
H18A O5 3.5825 no 1_565
H18A O6 3.2144 no 4_657
H18A N1 2.8743 no 4_657
H18A N2 2.9800 no 4_657
H18A C4 3.2271 no 1_565
H18A C5 3.3226 no 4_657
H18A C6 2.9830 no 4_657
H18A H4A 3.3049 no 1_565
H18A H4B 2.4983 no 1_565
H18A H19B 3.5869 no 4_657
H18A H26 3.5864 no 1_565
H18B O5 2.9349 no 4_657
H18B O6 3.2121 no 4_647
H18B N1 3.0078 no 4_657
H18B N2 3.3967 no 4_647
H18B C5 2.9071 no 4_657
H18B C6 3.1429 no 4_657
H18B C7 3.3597 no 4_657
H18B H2 2.8894 no 4_647
H18B H4B 3.4820 no 4_657
H18B H7 2.7992 no 4_657
H18B H19B 3.3720 no 4_657
H19A C12 3.3852 no 3_455
H19A H12 2.6643 no 3_455
H19A H20C 3.5420 no 4_646
H19B C18 3.5438 no 4_647
H19B C21 2.9227 no 4_647
H19B C22 3.2513 no 4_647
H19B C23 3.5835 no 4_647
H19B C25 3.3313 no 4_647
H19B C26 2.9532 no 4_647
H19B H12 3.3537 no 3_455
H19B H18A 3.5869 no 4_647
H19B H18B 3.3720 no 4_647
H19B H26 3.2771 no 4_647
H19C C20 3.2806 no 4_646
H19C H12 3.2424 no 3_455
H19C H20A 3.4321 no 3_445
H19C H20B 3.2541 no 4_646
H19C H20C 2.5081 no 4_646
H20A C12 3.3049 no 1_565
H20A C20 3.4981 no 2_756
H20A H12 2.6106 no 1_565
H20A H19C 3.4321 no 3_555
H20A H20A 3.4780 no 2_756
H20A H20C 2.7525 no 2_756
H20B C8 3.0390 no 4_656
H20B C9 2.8064 no 4_656
H20B C10 2.9670 no 4_656
H20B C15 3.3182 no 4_656
H20B C16 3.2116 no 4_646
H20B C16 3.4655 no 4_656
H20B C17 3.5657 no 4_646
H20B C17 3.3442 no 4_656
H20B H9 3.1444 no 4_656
H20B H16 2.3957 no 4_646
H20B H17 3.1230 no 4_646
H20B H19C 3.2541 no 4_656
H20C O13 2.8465 no 2_756
H20C C19 3.3693 no 4_656
H20C C20 2.7743 no 2_756
H20C H16 3.5317 no 4_646
H20C H17 3.3781 no 4_646
H20C H19A 3.5420 no 4_656
H20C H19C 2.5081 no 4_656
H20C H20A 2.7525 no 2_756
H20C H20C 2.3651 no 2_756
H22 C4 3.2873 no 1_565
H22 C25 3.5122 no 1_565
H22 C26 3.2317 no 1_565
H22 H3 3.5882 no 2_757
H22 H4A 2.7065 no 1_565
H22 H4A 3.4400 no 2_767
H22 H4B 2.9628 no 1_565
H22 H22 3.4458 no 2_757
H22 H25 3.3268 no 1_565
H22 H26 2.7952 no 1_565
H23 O5 2.5170 no 2_767
H23 C5 3.2474 no 2_767
H23 C9 3.5240 no 2_767
H23 C25 3.2985 no 1_565
H23 H2 3.2816 no 2_757
H23 H3 2.8176 no 2_757
H23 H4A 3.1804 no 2_767
H23 H9 2.9056 no 2_767
H23 H11 3.1328 no 2_767
H23 H25 2.7294 no 1_565
H24 N1 3.3405 no 2_757
H24 C5 3.5846 no 2_757
H24 C8 3.1260 no 2_757
H24 C9 3.1198 no 2_757
H24 C10 3.1410 no 2_757
H24 C15 3.1610 no 2_757
H24 C16 3.1716 no 2_757
H24 C17 3.1436 no 2_757
H24 H2 3.4972 no 2_757
H24 H3 3.2419 no 2_757
H24 H9 3.1382 no 2_767
H24 H11 2.9051 no 2_767
H25 C9 3.3350 no 2_757
H25 C10 2.9366 no 2_757
H25 C11 2.8101 no 2_757
H25 C12 3.3346 no 2_757
H25 C15 3.5729 no 2_757
H25 C22 3.5101 no 1_545
H25 C23 3.1980 no 1_545
H25 H9 3.4550 no 2_757
H25 H11 2.9450 no 2_757
H25 H22 3.3268 no 1_545
H25 H23 2.7294 no 1_545
H26 O6 2.5034 no 4_647
H26 C6 3.5490 no 4_647
H26 C22 3.3517 no 1_545
H26 H18A 3.5864 no 1_545
H26 H19B 3.2771 no 4_657
H26 H22 2.7952 no 1_545

loop_
_geom_hbond_atom_site_label_D
_geom_hbond_atom_site_label_H
_geom_hbond_atom_site_label_A
_geom_hbond_site_symmetry_A
_geom_hbond_distance_DA
_geom_hbond_distance_DH
_geom_hbond_distance_HA
_geom_hbond_angle_DHA
_geom_hbond_publ_flag
N2 H2 O5 1_565 3.035(9) 1.070 2.00(10) 162(6) no

loop_
_geom_torsion_atom_site_label_1
_geom_torsion_atom_site_label_2
_geom_torsion_atom_site_label_3
_geom_torsion_atom_site_label_4
_geom_torsion
_geom_torsion_publ_flag
C20 O13 C13 C12 177.2(6) no
C20 O13 C13 C14 -2.3(10) no
N2 N1 C5 O5 171.5(8) no
N2 N1 C5 C4 -8.6(9) no
C5 N1 N2 C3 27.1(8) no
N2 N1 C6 O6 6.4(11) no
N2 N1 C6 C7 -177.8(6) no
C6 N1 N2 C3 -165.7(6) no
C5 N1 C6 O6 170.3(8) no
C5 N1 C6 C7 -13.9(13) no
C6 N1 C5 O5 6.7(15) no
C6 N1 C5 C4 -173.3(8) no
N1 N2 C3 C4 -33.8(7) no
N1 N2 C3 C18 -156.7(5) no
N2 C3 C4 C5 28.8(8) no
N2 C3 C18 C21 -175.1(6) no
C4 C3 C18 C21 69.5(9) no
C18 C3 C4 C5 147.8(7) no
C3 C4 C5 O5 166.8(8) no
C3 C4 C5 N1 -13.2(9) no
O6 C6 C7 C8 95.6(9) no
O6 C6 C7 C19 -27.8(12) no
N1 C6 C7 C8 -80.0(9) no
N1 C6 C7 C19 156.6(7) no
C6 C7 C8 C9 114.4(7) no
C6 C7 C8 C17 -65.9(7) no
C19 C7 C8 C9 -123.7(7) no
C19 C7 C8 C17 55.9(9) no
C7 C8 C9 C10 -178.6(6) no
C7 C8 C17 C16 179.5(6) no
C9 C8 C17 C16 -0.9(10) no
C17 C8 C9 C10 1.7(10) no
C8 C9 C10 C11 177.5(6) no
C8 C9 C10 C15 -0.7(10) no
C9 C10 C11 C12 -177.8(6) no
C9 C10 C15 C14 179.2(6) no
C9 C10 C15 C16 -1.1(9) no
C11 C10 C15 C14 0.8(9) no
C11 C10 C15 C16 -179.5(6) no
C15 C10 C11 C12 0.5(10) no
C10 C11 C12 C13 -0.7(11) no
C11 C12 C13 O13 180.0(6) no
C11 C12 C13 C14 -0.4(11) no
O13 C13 C14 C15 -178.7(6) no
C12 C13 C14 C15 1.7(11) no
C13 C14 C15 C10 -2.0(10) no
C13 C14 C15 C16 178.3(6) no
C10 C15 C16 C17 1.9(10) no
C14 C15 C16 C17 -178.4(6) no
C15 C16 C17 C8 -0.9(11) no
C3 C18 C21 C22 91.4(8) no
C3 C18 C21 C26 -88.5(9) no
C18 C21 C22 C23 179.6(7) no
C18 C21 C26 C25 179.3(7) no
C22 C21 C26 C25 -0.5(13) no
C26 C21 C22 C23 -0.5(13) no
C21 C22 C23 C24 2.2(14) no
C22 C23 C24 C25 -2.8(14) no
C23 C24 C25 C26 1.7(14) no
C24 C25 C26 C21 -0.0(14) no
